data_4107639
loop_
_publ_author_name
'Robert Weiss'
'Matthias Bess'
'Stefan M. Huber'
'Frank W. Heinemann'

_publ_section_title
;
 Nucleophilic \b-Oniovinylation: Concept, Mechanism, Scope, and
 Applications
;
_journal_name_full 'Journal of the American Chemical Society'
_journal_page_first 4610
_journal_page_last 4617
_journal_paper_doi 10.1021/ja071316a
_journal_volume 130
_journal_year 2008
_chemical_formula_sum 'C13 H10 O5 S'
_chemical_formula_weight 278.27
_chemical_name_systematic
; 
 ? 
;
_space_group_IT_number 14
_symmetry_cell_setting monoclinic
_symmetry_space_group_name_Hall '-P 2ybc'
_symmetry_space_group_name_H-M 'P 1 21/c 1'
_atom_sites_solution_hydrogens geom
_atom_sites_solution_primary direct
_atom_sites_solution_secondary difmap
_audit_creation_method SHELXL-97
_cell_angle_alpha 90.00
_cell_angle_beta 103.069(2)
_cell_angle_gamma 90.00
_cell_formula_units_Z 4
_cell_length_a 6.7450(3)
_cell_length_b 16.1834(6)
_cell_length_c 11.4015(4)
_cell_measurement_reflns_used 2767
_cell_measurement_temperature 173(2)
_cell_volume 1212.32(8)
_computing_cell_refinement DENZO-SMN
_computing_data_collection 'Nonius Collect'
_computing_data_reduction DENZO-SMN
_computing_molecular_graphics 'SHELXTL NT'
_computing_publication_material 'SHELXTL NT'
_computing_structure_refinement 'SHELXL-97 (Sheldrick, 1997)'
_computing_structure_solution 'SHELXS-97 (Sheldrick, 1990)'
_diffrn_ambient_temperature 173(2)
_diffrn_detector_area_resol_mean 9
_diffrn_measured_fraction_theta_full 0.999
_diffrn_measured_fraction_theta_max 0.999
_diffrn_measurement_device_type 'Nonius KappaCCD'
_diffrn_radiation_monochromator graphite
_diffrn_radiation_source 'fine-focus rotating anode'
_diffrn_radiation_type MoK\a
_diffrn_radiation_wavelength 0.71073
_diffrn_reflns_av_R_equivalents 0.0289
_diffrn_reflns_av_sigmaI/netI 0.0502
_diffrn_reflns_limit_h_max 8
_diffrn_reflns_limit_h_min -8
_diffrn_reflns_limit_k_max 21
_diffrn_reflns_limit_k_min -18
_diffrn_reflns_limit_l_max 14
_diffrn_reflns_limit_l_min -14
_diffrn_reflns_number 5095
_diffrn_reflns_theta_full 27.50
_diffrn_reflns_theta_max 27.50
_diffrn_reflns_theta_min 2.22
_exptl_absorpt_coefficient_mu 0.281
_exptl_absorpt_correction_T_max 0.9725
_exptl_absorpt_correction_T_min 0.9725
_exptl_absorpt_correction_type 'empirical (Scalepack)'
_exptl_crystal_colour colorless
_exptl_crystal_density_diffrn 1.525
_exptl_crystal_description cube
_exptl_crystal_F_000 576
_exptl_crystal_size_max 0.10
_exptl_crystal_size_mid 0.10
_exptl_crystal_size_min 0.10
_refine_diff_density_max 0.215
_refine_diff_density_min -0.336
_refine_diff_density_rms 0.060
_refine_ls_extinction_method none
_refine_ls_goodness_of_fit_ref 1.014
_refine_ls_hydrogen_treatment 'riding model'
_refine_ls_matrix_type full
_refine_ls_number_parameters 172
_refine_ls_number_reflns 2781
_refine_ls_number_restraints 0
_refine_ls_restrained_S_all 1.014
_refine_ls_R_factor_all 0.0639
_refine_ls_R_factor_gt 0.0387
_refine_ls_shift/su_max 0.001
_refine_ls_shift/su_mean 0.000
_refine_ls_structure_factor_coef Fsqd
_refine_ls_weighting_details 'calc w=1/[\s^2^(Fo^2^)+(0.0495P)^2^+0.0000P] where P=(Fo^2^+2Fc^2^)/3'
_refine_ls_weighting_scheme calc
_refine_ls_wR_factor_gt 0.0873
_refine_ls_wR_factor_ref 0.0975
_reflns_number_gt 1992
_reflns_number_total 2781
_reflns_threshold_expression >2sigma(I)
_cod_data_source_file ja071316a-file008.cif
_cod_data_source_block sthu01
_cod_database_code 4107639

loop_
_symmetry_equiv_pos_as_xyz
'x, y, z'
'-x, y+1/2, -z+1/2'
'-x, -y, -z'
'x, -y-1/2, z-1/2'

loop_
_atom_site_label
_atom_site_type_symbol
_atom_site_fract_x
_atom_site_fract_y
_atom_site_fract_z
_atom_site_U_iso_or_equiv
_atom_site_adp_type
_atom_site_occupancy
_atom_site_symmetry_multiplicity
_atom_site_calc_flag
_atom_site_refinement_flags
S10 S 0.20862(7) 0.45023(3) 0.92588(4) 0.02899(14) Uani 1 1 d .
C11 C 0.1594(3) 0.37437(10) 1.02417(14) 0.0262(4) Uani 1 1 d .
C12 C 0.3234(3) 0.35599(11) 1.12052(16) 0.0327(4) Uani 1 1 d .
H12A H 0.4488 0.3847 1.1292 0.039 Uiso 1 1 calc R
C13 C 0.3012(3) 0.29600(12) 1.20241(16) 0.0370(5) Uani 1 1 d .
H13A H 0.4118 0.2834 1.2677 0.044 Uiso 1 1 calc R
C14 C 0.1182(3) 0.25393(11) 1.19013(17) 0.0378(5) Uani 1 1 d .
H14A H 0.1050 0.2122 1.2465 0.045 Uiso 1 1 calc R
C15 C -0.0442(3) 0.27232(11) 1.09675(16) 0.0333(4) Uani 1 1 d .
H15A H -0.1693 0.2437 1.0899 0.040 Uiso 1 1 calc R
C16 C -0.0270(3) 0.33302(10) 1.01149(15) 0.0266(4) Uani 1 1 d .
O17 O -0.3712(2) 0.31579(8) 0.90935(11) 0.0387(3) Uani 1 1 d .
C17 C -0.2063(3) 0.35048(10) 0.91385(15) 0.0285(4) Uani 1 1 d .
C18 C -0.1866(3) 0.40912(10) 0.81897(14) 0.0269(4) Uani 1 1 d .
C19 C -0.0161(3) 0.45354(10) 0.81844(14) 0.0253(4) Uani 1 1 d .
O20A O -0.40051(19) 0.35984(7) 0.64145(11) 0.0345(3) Uani 1 1 d .
O20B O -0.4933(2) 0.47710(8) 0.71952(12) 0.0429(4) Uani 1 1 d .
C20A C -0.5719(3) 0.36866(13) 0.53953(16) 0.0409(5) Uani 1 1 d .
H20A H -0.5773 0.3210 0.4859 0.061 Uiso 1 1 calc R
H20B H -0.5560 0.4194 0.4956 0.061 Uiso 1 1 calc R
H20C H -0.6982 0.3716 0.5682 0.061 Uiso 1 1 calc R
C20 C -0.3765(3) 0.42089(10) 0.72170(15) 0.0289(4) Uani 1 1 d .
O30A O 0.12922(19) 0.56782(7) 0.74367(10) 0.0325(3) Uani 1 1 d .
O30B O -0.1213(2) 0.50126(9) 0.61618(11) 0.0485(4) Uani 1 1 d .
C30 C -0.0107(3) 0.50986(10) 0.71422(15) 0.0296(4) Uani 1 1 d .
C30A C 0.1558(3) 0.62054(13) 0.64516(17) 0.0429(5) Uani 1 1 d .
H30A H 0.2617 0.6616 0.6755 0.064 Uiso 1 1 calc R
H30B H 0.0274 0.6488 0.6105 0.064 Uiso 1 1 calc R
H30C H 0.1962 0.5868 0.5831 0.064 Uiso 1 1 calc R

loop_
_atom_site_aniso_label
_atom_site_aniso_U_11
_atom_site_aniso_U_22
_atom_site_aniso_U_33
_atom_site_aniso_U_23
_atom_site_aniso_U_13
_atom_site_aniso_U_12
S10 0.0276(3) 0.0292(2) 0.0288(2) 0.00339(18) 0.00351(18) -0.00285(18)
C11 0.0305(10) 0.0230(8) 0.0250(8) -0.0004(7) 0.0060(7) 0.0024(7)
C12 0.0331(11) 0.0302(9) 0.0327(9) -0.0004(8) 0.0029(8) -0.0010(8)
C13 0.0428(12) 0.0350(10) 0.0297(9) 0.0042(8) 0.0009(9) 0.0053(9)
C14 0.0495(14) 0.0298(9) 0.0344(10) 0.0074(8) 0.0098(9) 0.0009(9)
C15 0.0382(12) 0.0283(9) 0.0339(9) 0.0001(7) 0.0087(8) -0.0047(8)
C16 0.0314(11) 0.0230(8) 0.0255(8) -0.0026(7) 0.0068(8) 0.0001(7)
O17 0.0317(8) 0.0430(8) 0.0403(7) 0.0018(6) 0.0057(6) -0.0107(6)
C17 0.0289(11) 0.0273(9) 0.0296(9) -0.0063(7) 0.0072(8) -0.0018(8)
C18 0.0289(10) 0.0257(9) 0.0262(8) -0.0043(7) 0.0062(7) 0.0034(7)
C19 0.0281(10) 0.0255(8) 0.0220(8) -0.0021(7) 0.0053(7) 0.0028(7)
O20A 0.0319(8) 0.0358(7) 0.0312(6) -0.0063(5) -0.0023(6) 0.0027(5)
O20B 0.0376(9) 0.0402(7) 0.0467(8) -0.0051(6) 0.0005(7) 0.0121(6)
C20A 0.0353(12) 0.0503(12) 0.0319(10) -0.0012(9) -0.0035(9) -0.0019(9)
C20 0.0293(10) 0.0287(9) 0.0293(9) -0.0023(7) 0.0076(8) -0.0009(7)
O30A 0.0334(8) 0.0321(7) 0.0311(6) 0.0073(5) 0.0054(6) -0.0024(5)
O30B 0.0533(10) 0.0588(9) 0.0286(7) 0.0074(6) -0.0007(7) -0.0151(8)
C30 0.0281(10) 0.0314(9) 0.0298(9) 0.0012(7) 0.0075(8) 0.0029(8)
C30A 0.0446(13) 0.0437(11) 0.0414(11) 0.0150(9) 0.0119(10) -0.0040(9)

loop_
_atom_type_symbol
_atom_type_description
_atom_type_scat_dispersion_real
_atom_type_scat_dispersion_imag
_atom_type_scat_source
C C 0.0033 0.0016 'International Tables Vol C Tables 4.2.6.8 and 6.1.1.4'
H H 0.0000 0.0000 'International Tables Vol C Tables 4.2.6.8 and 6.1.1.4'
O O 0.0106 0.0060 'International Tables Vol C Tables 4.2.6.8 and 6.1.1.4'
S S 0.1246 0.1234 'International Tables Vol C Tables 4.2.6.8 and 6.1.1.4'

loop_
_geom_angle_atom_site_label_1
_geom_angle_atom_site_label_2
_geom_angle_atom_site_label_3
_geom_angle
C19 S10 C11 102.36(8)
C16 C11 C12 120.62(16)
C16 C11 S10 124.48(13)
C12 C11 S10 114.90(13)
C13 C12 C11 119.46(18)
C12 C13 C14 120.50(18)
C15 C14 C13 120.38(17)
C14 C15 C16 120.69(18)
C11 C16 C15 118.33(17)
C11 C16 C17 123.34(15)
C15 C16 C17 118.32(16)
O17 C17 C18 119.58(17)
O17 C17 C16 121.40(16)
C18 C17 C16 119.01(15)
C19 C18 C17 124.33(16)
C19 C18 C20 120.70(15)
C17 C18 C20 114.91(15)
C18 C19 C30 119.75(15)
C18 C19 S10 126.24(13)
C30 C19 S10 113.97(13)
C20 O20A C20A 115.42(14)
O20B C20 O20A 124.80(17)
O20B C20 C18 123.83(16)
O20A C20 C18 111.33(14)
C30 O30A C30A 115.27(14)
O30B C30 O30A 125.18(16)
O30B C30 C19 122.89(16)
O30A C30 C19 111.93(15)

loop_
_geom_bond_atom_site_label_1
_geom_bond_atom_site_label_2
_geom_bond_distance
S10 C19 1.7210(17)
S10 C11 1.7441(17)
C11 C16 1.402(2)
C11 C12 1.404(2)
C12 C13 1.379(3)
C13 C14 1.389(3)
C14 C15 1.377(3)
C15 C16 1.405(2)
C16 C17 1.474(2)
O17 C17 1.236(2)
C17 C18 1.468(2)
C18 C19 1.357(2)
C18 C20 1.505(2)
C19 C30 1.505(2)
O20A C20 1.331(2)
O20A C20A 1.449(2)
O20B C20 1.200(2)
O30A C30 1.319(2)
O30A C30A 1.453(2)
O30B C30 1.203(2)

loop_
_cod_related_entry_id
_cod_related_entry_database
_cod_related_entry_code
1 ChemSpider 30660304
